data_7206693
loop_
_publ_author_name
'Majumder, Mridul'
'Buckton, Graham'
'Rawlinson-Malone, Clare'
'Williams, Adrian C.'
'Spillman, Mark J.'
'Shankland, Norman'
'Shankland, Kenneth'

_publ_section_title
;
 A carbamazepine-indomethacin (1&#x2009;:&#x2009;1) cocrystal produced by
 milling
;
_journal_issue 21
_journal_name_full CrystEngComm
_journal_page_first 6327
_journal_paper_doi 10.1039/c1ce05650f
_journal_volume 13
_journal_year 2011
_chemical_formula_moiety 'C15 H12 N2 O1, C19 H16 Cl1 N1 O4'
_chemical_formula_sum 'C34 H28 Cl N3 O5'
_chemical_formula_weight 594.055
_chemical_melting_point 417
_chemical_name_common
;
5H-dibenz(b,f)azepine-5-carboxamide 2-(1-((4-
chlorophenyl)carbonyl)-5-methoxy-2-methyl-1H-indol-3-yl)acetic acid
(1/1)
;
_chemical_name_systematic
;
5H-dibenz[b,f]azepine-5-carboxamide
2-{1-[(4-chlorophenyl)carbonyl]-5-methoxy-2-methyl-1H-indol-3-yl}acetic acid
(1/1)
;
_space_group_IT_number 14
_symmetry_cell_setting monoclinic
_symmetry_space_group_name_Hall '-P 2ybc'
_symmetry_space_group_name_H-M 'P 1 21/c 1'
_cell_angle_alpha 90
_cell_angle_beta 106.636(2)
_cell_angle_gamma 90
_cell_formula_units_Z 4
_cell_length_a 10.2447(3)
_cell_length_b 29.148(1)
_cell_length_c 10.2114(3)
_cell_measurement_temperature 293
_cell_volume 2921.62(16)
_diffrn_ambient_temperature 293
_diffrn_measurement_device_type
;
Bruker AXS D8 Advance X-ray powder diffractometer
;
_diffrn_radiation_type 'Cu K\a~1~'
_diffrn_radiation_wavelength 1.54056
_exptl_crystal_colour off-white
_exptl_crystal_density_diffrn 1.3505
_exptl_crystal_description powder
_pd_proc_ls_prof_wR_factor 3.99
_cod_data_source_file c1ce05650f.txt
_cod_data_source_block CBZ-INDO
_cod_original_cell_volume 2921.6(2)
_cod_original_sg_symbol_H-M P21/c
_cod_original_formula_sum 'C34 H28 Cl1 N3 O5'
_cod_database_code 7206693

loop_
_symmetry_equiv_pos_as_xyz
'x, y, z'
'-x, y+1/2, -z+1/2'
'-x, -y, -z'
'x, -y+1/2, z+1/2'

loop_
_atom_site_label
_atom_site_type_symbol
_atom_site_thermal_displace_type
_atom_site_fract_x
_atom_site_fract_y
_atom_site_fract_z
_atom_site_occupancy
_atom_site_U_iso_or_equiv
N2 N Uiso 0.68413(46) 0.071467(80) 0.26161(23) 1 0.0514
C33 C Uiso 0.55557(42) 0.055179(88) 0.17657(26) 1 0.0514
C20 C Uiso 0.79826(43) 0.040902(94) 0.28227(24) 1 0.0514
C34 C Uiso 0.69567(53) 0.112311(70) 0.33236(28) 1 0.0514
C32 C Uiso 0.49611(40) 0.07659(11) 0.05189(28) 1 0.0514
C28 C Uiso 0.48936(44) 0.019493(87) 0.22222(30) 1 0.0514
C21 C Uiso 0.90690(40) 0.05205(13) 0.23326(28) 1 0.0514
C25 C Uiso 0.79654(47) -0.000378(80) 0.35142(28) 1 0.0514
N3 N Uiso 0.58020(58) 0.13631(13) 0.31433(78) 1 0.0514
O5 O Uiso 0.80572(58) 0.12544(11) 0.40762(36) 1 0.0514
C31 C Uiso 0.36789(38) 0.06366(13) -0.02641(33) 1 0.0514
H26 H Uiso 0.54632(43) 0.10237(12) 0.03190(28) 1 0.0621
C27 C Uiso 0.55127(51) -0.005978(81) 0.34792(31) 1 0.0514
C29 C Uiso 0.35920(42) 0.00716(11) 0.14071(36) 1 0.0514
C22 C Uiso 1.01633(39) 0.02271(16) 0.25322(36) 1 0.0514
H17 H Uiso 0.90432(41) 0.07990(15) 0.18237(28) 1 0.0621
C24 C Uiso 0.90997(47) -0.02946(10) 0.37043(37) 1 0.0514
C26 C Uiso 0.68319(53) -0.014748(69) 0.40175(29) 1 0.0514
H27 H Uiso 0.58625(63) 0.16186(14) 0.34949(82) 1 0.0621
H28 H Uiso 0.50516(58) 0.12600(18) 0.2575(11) 1 0.0621
C30 C Uiso 0.29938(38) 0.02902(13) 0.01854(37) 1 0.0514
H25 H Uiso 0.32774(39) 0.08055(15) -0.11445(35) 1 0.0621
H22 H Uiso 0.48814(55) -0.022525(99) 0.37997(36) 1 0.0621
H23 H Uiso 0.30673(45) -0.01817(12) 0.17291(42) 1 0.0621
C23 C Uiso 1.01784(42) -0.01817(14) 0.32201(41) 1 0.0514
H18 H Uiso 1.09479(37) 0.02999(19) 0.21859(41) 1 0.0621
H20 H Uiso 0.90820(52) -0.056369(93) 0.41972(41) 1 0.0621
H21 H Uiso 0.71167(58) -0.036986(75) 0.48245(33) 1 0.0621
H24 H Uiso 0.20535(36) 0.01966(15) -0.04590(42) 1 0.0621
H19 H Uiso 1.09527(43) -0.03870(16) 0.33887(49) 1 0.0621
N1 N Uiso 1.09562(15) 0.319057(99) 0.73980(18) 1 0.0514
C1 C Uiso 1.00318(28) 0.28746(12) 0.77036(23) 1 0.0514
C8 C Uiso 1.02574(13) 0.343046(75) 0.61944(15) 1 0.0514
C9 C Uiso 1.22729(13) 0.32823(15) 0.82619(23) 1 0.0514
C2 C Uiso 0.88258(26) 0.29008(14) 0.67058(21) 1 0.0514
C16 C Uiso 1.04416(45) 0.25556(16) 0.88899(35) 1 0.0514
C3 C Uiso 0.89361(14) 0.32522(12) 0.57555(13) 1 0.0514
C7 C Uiso 1.06493(27) 0.379060(70) 0.55035(24) 1 0.0514
O1 O Uiso 1.31696(12) 0.34253(22) 0.78057(28) 1 0.0514
C10 C Uiso 1.24848(23) 0.32210(12) 0.97572(22) 1 0.0514
C17 C Uiso 0.75645(39) 0.26278(20) 0.65770(30) 1 0.0514
H9 H Uiso 0.97572(57) 0.23126(17) 0.87820(43) 1 0.0621
H10 H Uiso 1.05118(40) 0.27253(20) 0.97353(29) 1 0.0621
H11 H Uiso 1.13265(51) 0.24184(16) 0.89336(44) 1 0.0621
C4 C Uiso 0.79770(17) 0.34241(17) 0.45813(14) 1 0.0514
C6 C Uiso 0.97043(37) 0.39558(11) 0.43418(29) 1 0.0514
H4 H Uiso 1.15359(33) 0.391982(84) 0.58157(29) 1 0.0621
C11 C Uiso 1.15766(37) 0.34053(28) 1.04032(25) 1 0.0514
C15 C Uiso 1.36712(52) 0.30091(21) 1.05317(25) 1 0.0514
H12 H Uiso 0.67681(30) 0.28369(23) 0.63523(38) 1 0.0621
H13 H Uiso 0.76207(52) 0.24814(27) 0.74657(35) 1 0.0621
C18 C Uiso 0.73506(49) 0.22632(16) 0.54932(47) 1 0.0514
H2 H Uiso 0.70799(17) 0.33027(22) 0.42839(16) 1 0.0621
C5 C Uiso 0.83815(31) 0.37737(16) 0.38777(23) 1 0.0514
H3 H Uiso 0.99571(50) 0.41990(12) 0.38443(37) 1 0.0621
H5 H Uiso 1.07621(56) 0.35474(43) 0.98732(31) 1 0.0621
C12 C Uiso 1.18509(45) 0.33834(28) 1.18123(25) 1 0.0514
C14 C Uiso 1.39377(57) 0.29750(20) 1.19309(24) 1 0.0514
H8 H Uiso 1.43000(73) 0.28872(35) 1.00952(31) 1 0.0621
O3 O Uiso 0.82337(60) 0.19258(19) 0.58216(69) 1 0.0514
O4 O Uiso 0.64306(64) 0.22778(20) 0.44291(54) 1 0.0514
O2 O Uiso 0.75640(43) 0.39783(22) 0.27207(32) 1 0.0514
H6 H Uiso 1.12430(67) 0.35144(42) 1.22571(31) 1 0.0621
C13 C Uiso 1.30343(40) 0.31653(10) 1.25587(21) 1 0.0514
H7 H Uiso 1.47338(81) 0.28226(34) 1.24580(30) 1 0.0621
H1 H Uiso 0.80307(67) 0.17188(17) 0.51277(84) 1 0.0621
C19 C Uiso 0.62823(75) 0.37664(37) 0.20696(76) 1 0.0514
Cl1 Cl Uiso 1.34178(52) 0.31450(11) 1.43316(20) 1 0.0514
H14 H Uiso 0.57700(45) 0.37246(64) 0.2738(12) 1 0.0621
H15 H Uiso 0.6439(16) 0.34671(30) 0.17034(99) 1 0.0621
H16 H Uiso 0.57612(69) 0.39621(40) 0.13224(70) 1 0.0621

loop_
_geom_angle_atom_site_label_1
_geom_angle_atom_site_label_2
_geom_angle_atom_site_label_3
_geom_angle
_geom_angle_publ_flag
C5 O2 C19 117.7(6) yes
C18 O3 H1 108.1(8) no
C1 N1 C9 124.4(2) yes
C8 N1 C9 127.2(2) yes
C1 N1 C8 107.95(16) yes
C33 N2 C34 121.9(4) yes
C20 N2 C34 120.9(4) yes
C20 N2 C33 116.8(2) yes
H27 N3 H28 123.0(9) no
C34 N3 H28 119.1(6) no
C34 N3 H27 117.3(8) no
N1 C1 C2 108.6(2) yes
C2 C1 C16 129.0(3) no
N1 C1 C16 122.3(3) yes
C1 C2 C3 108.4(3) no
C1 C2 C17 127.9(3) no
C3 C2 C17 123.7(2) no
C2 C3 C4 131.2(2) no
C4 C3 C8 121.1(3) no
C2 C3 C8 107.71(17) no
C3 C4 C5 117.8(2) no
O2 C5 C4 124.7(3) yes
O2 C5 C6 114.7(4) yes
C4 C5 C6 120.6(2) no
C5 C6 C7 121.8(3) no
C6 C7 C8 117.8(3) no
N1 C8 C3 107.27(18) yes
N1 C8 C7 131.82(18) yes
C3 C8 C7 120.86(19) no
O1 C9 C10 121.9(2) yes
O1 C9 N1 121.2(2) yes
N1 C9 C10 116.82(17) yes
C11 C10 C15 119.7(3) no
C9 C10 C11 121.2(3) no
C9 C10 C15 118.9(2) no
C10 C11 C12 120.6(4) no
C11 C12 C13 118.5(4) no
Cl1 C13 C12 119.3(3) yes
Cl1 C13 C14 119.1(3) yes
C12 C13 C14 121.6(2) no
C13 C14 C15 119.4(4) no
C10 C15 C14 120.2(4) no
C2 C17 C18 112.5(3) no
O3 C18 O4 123.7(6) yes
O3 C18 C17 113.4(5) yes
O4 C18 C17 122.9(5) yes
C5 C4 H2 121.1(3) no
C3 C4 H2 121.1(4) no
C5 C6 H3 119.1(4) no
C7 C6 H3 119.1(5) no
C8 C7 H4 121.2(3) no
C6 C7 H4 121.1(3) no
C10 C11 H5 119.7(4) no
C12 C11 H5 119.7(6) no
C11 C12 H6 120.8(6) no
C13 C12 H6 120.7(4) no
C15 C14 H7 120.3(6) no
C13 C14 H7 120.3(4) no
C10 C15 H8 119.9(4) no
C14 C15 H8 119.9(5) no
H10 C16 H11 109.4(5) no
C1 C16 H10 109.5(5) no
C1 C16 H9 109.5(4) no
H9 C16 H11 109.5(6) no
C1 C16 H11 109.5(4) no
H9 C16 H10 109.5(5) no
C2 C17 H12 109.2(6) no
C18 C17 H13 109.1(7) no
C2 C17 H13 109.2(4) no
C18 C17 H12 109.1(4) no
H12 C17 H13 107.8(6) no
O2 C19 H16 109.4(11) no
O2 C19 H14 109.4(10) no
O2 C19 H15 109.4(12) no
H14 C19 H15 109.7(17) no
H14 C19 H16 109.5(12) no
H15 C19 H16 109.4(11) no
N2 C20 C21 120.4(3) yes
N2 C20 C25 118.7(4) yes
C21 C20 C25 120.9(4) no
C20 C21 C22 120.4(3) no
C21 C22 C23 120.0(4) no
C22 C23 C24 119.8(4) no
C23 C24 C25 121.6(3) no
C20 C25 C24 117.3(4) no
C20 C25 C26 123.5(4) no
C24 C25 C26 119.2(3) no
C25 C26 C27 128.0(3) no
C26 C27 C28 126.5(4) no
C29 C28 C33 117.7(3) no
C27 C28 C33 122.9(3) no
C27 C28 C29 119.4(3) no
C28 C29 C30 121.3(3) no
C29 C30 C31 120.1(4) no
C30 C31 C32 119.8(3) no
C31 C32 C33 120.2(3) no
C28 C33 C32 120.9(3) no
N2 C33 C28 119.7(3) yes
N2 C33 C32 119.4(3) yes
O5 C34 N2 121.5(4) yes
O5 C34 N3 122.6(4) yes
N2 C34 N3 115.9(4) yes
C20 C21 H17 119.6(5) no
C22 C21 H17 120.0(5) no
C21 C22 H18 121.6(5) no
C23 C22 H18 118.4(5) no
C22 C23 H19 120.8(5) no
C24 C23 H19 119.4(5) no
C23 C24 H20 122.5(6) no
C25 C24 H20 115.9(6) no
C25 C26 H21 113.2(5) no
C27 C26 H21 118.5(5) no
C26 C27 H22 118.5(4) no
C28 C27 H22 113.5(5) no
C28 C29 H23 119.6(4) no
C30 C29 H23 119.1(4) no
C29 C30 H24 123.0(4) no
C31 C30 H24 116.8(4) no
C30 C31 H25 122.6(4) no
C32 C31 H25 117.6(4) no
C31 C32 H26 124.5(4) no
C33 C32 H26 115.0(4) no

loop_
_geom_bond_atom_site_label_1
_geom_bond_atom_site_label_2
_geom_bond_distance
_geom_bond_publ_flag
Cl1 C13 1.740(3) yes
O1 C9 1.216(3) yes
O2 C5 1.373(5) yes
O2 C19 1.431(10) yes
O3 C18 1.313(8) yes
O4 C18 1.218(7) yes
O3 H1 0.908(9) no
O5 C34 1.229(7) yes
N1 C8 1.417(3) yes
N1 C9 1.410(3) yes
N1 C1 1.418(4) yes
N2 C33 1.434(5) yes
N2 C34 1.380(3) yes
N2 C20 1.437(6) yes
N3 C34 1.341(7) yes
N3 H27 0.822(7) no
N3 H28 0.873(11) no
C1 C2 1.360(4) no
C1 C16 1.489(5) no
C2 C3 1.438(4) no
C2 C17 1.490(6) no
C3 C4 1.407(3) no
C3 C8 1.399(2) no
C4 C5 1.377(5) no
C5 C6 1.405(5) no
C6 C7 1.385(4) no
C7 C8 1.386(3) no
C9 C10 1.490(3) no
C10 C15 1.391(5) no
C10 C11 1.393(5) no
C11 C12 1.386(4) no
C12 C13 1.387(6) no
C13 C14 1.384(7) no
C14 C15 1.379(4) no
C17 C18 1.505(7) no
C4 H2 0.950(4) no
C6 H3 0.951(5) no
C7 H4 0.950(4) no
C11 H5 0.950(9) no
C12 H6 0.950(9) no
C14 H7 0.949(9) no
C15 H8 0.952(8) no
C16 H9 0.981(7) no
C16 H10 0.979(5) no
C16 H11 0.980(7) no
C17 H12 0.992(7) no
C17 H13 0.991(6) no
C19 H14 0.980(12) no
C19 H15 0.980(15) no
C19 H16 0.980(13) no
C20 C25 1.398(4) no
C20 C21 1.383(6) no
C21 C22 1.378(6) no
C22 C23 1.381(6) no
C23 C24 1.373(7) no
C24 C25 1.407(6) no
C25 C26 1.459(7) no
C26 C27 1.330(7) no
C27 C28 1.461(4) no
C28 C33 1.393(5) no
C28 C29 1.402(6) no
C29 C30 1.379(5) no
C30 C31 1.381(6) no
C31 C32 1.380(5) no
C32 C33 1.392(4) no
C21 H17 0.960(5) no
C22 H18 0.990(6) no
C23 H19 0.969(6) no
C24 H20 0.935(5) no
C26 H21 1.023(4) no
C27 H22 0.939(6) no
C29 H23 1.022(5) no
C30 H24 1.035(6) no
C31 H25 1.005(5) no
C32 H26 0.965(5) no

loop_
_geom_torsion_atom_site_label_1
_geom_torsion_atom_site_label_2
_geom_torsion_atom_site_label_3
_geom_torsion_atom_site_label_4
_geom_torsion
_geom_torsion_publ_flag
C19 O2 C5 C6 170.5(5) no
C19 O2 C5 C4 -10.9(7) no
C9 N1 C1 C2 175.0(3) no
C9 N1 C1 C16 -9.2(5) no
C1 N1 C8 C3 -1.7(3) no
C1 N1 C8 C7 175.6(2) no
C9 N1 C8 C3 -173.8(2) no
C9 N1 C8 C7 3.4(4) no
C8 N1 C1 C16 178.3(3) no
C1 N1 C9 C10 -28.5(5) no
C8 N1 C9 O1 -34.1(6) no
C8 N1 C9 C10 142.6(3) no
C1 N1 C9 O1 154.9(4) no
C8 N1 C1 C2 2.5(3) no
C34 N2 C33 C32 72.9(5) no
C20 N2 C33 C32 -114.0(3) no
C34 N2 C33 C28 -104.5(4) no
C33 N2 C34 O5 178.2(4) no
C33 N2 C34 N3 -1.5(5) no
C20 N2 C33 C28 68.7(4) no
C33 N2 C20 C25 -64.4(3) no
C34 N2 C20 C21 -71.8(4) no
C33 N2 C20 C21 114.9(3) no
C20 N2 C34 N3 -174.4(4) no
C34 N2 C20 C25 108.9(4) no
C20 N2 C34 O5 5.3(5) no
N1 C1 C2 C17 178.7(3) no
N1 C1 C2 C3 -2.3(4) no
C16 C1 C2 C17 3.2(6) no
C16 C1 C2 C3 -177.8(3) no
C1 C2 C17 C18 -104.8(4) no
C3 C2 C17 C18 76.3(5) no
C17 C2 C3 C8 -179.7(3) no
C17 C2 C3 C4 1.4(6) no
C1 C2 C3 C8 1.3(3) no
C1 C2 C3 C4 -177.7(3) no
C4 C3 C8 N1 179.3(3) no
C2 C3 C8 C7 -177.4(2) no
C2 C3 C4 C5 178.9(3) no
C4 C3 C8 C7 1.7(4) no
C8 C3 C4 C5 0.0(5) no
C2 C3 C8 N1 0.3(3) no
C3 C4 C5 C6 -1.2(5) no
C3 C4 C5 O2 -179.7(4) no
C4 C5 C6 C7 0.7(5) no
O2 C5 C6 C7 179.3(3) no
C5 C6 C7 C8 1.1(4) no
C6 C7 C8 C3 -2.2(3) no
C6 C7 C8 N1 -179.2(3) no
O1 C9 C10 C11 128.9(6) no
O1 C9 C10 C15 -45.7(6) no
N1 C9 C10 C11 -47.7(6) no
N1 C9 C10 C15 137.6(4) no
C15 C10 C11 C12 0.7(9) no
C9 C10 C15 C14 175.7(5) no
C11 C10 C15 C14 1.0(8) no
C9 C10 C11 C12 -173.9(6) no
C10 C11 C12 C13 -1.4(11) no
C11 C12 C13 Cl1 178.6(6) no
C11 C12 C13 C14 0.5(9) no
C12 C13 C14 C15 1.1(8) no
Cl1 C13 C14 C15 -177.0(4) no
C13 C14 C15 C10 -1.8(8) no
C2 C17 C18 O4 -111.3(6) no
C2 C17 C18 O3 70.0(6) no
N2 C20 C21 C22 -180.0(3) no
C25 C20 C21 C22 -0.7(5) no
N2 C20 C25 C24 -179.8(3) no
N2 C20 C25 C26 1.3(4) no
C21 C20 C25 C24 0.9(4) no
C21 C20 C25 C26 -178.1(3) no
C20 C21 C22 C23 0.2(5) no
C21 C22 C23 C24 0.0(6) no
C22 C23 C24 C25 0.2(6) no
C23 C24 C25 C20 -0.7(5) no
C23 C24 C25 C26 178.3(3) no
C20 C25 C26 C27 32.3(4) no
C24 C25 C26 C27 -146.6(3) no
C25 C26 C27 C28 1.7(4) no
C26 C27 C28 C29 146.8(3) no
C26 C27 C28 C33 -31.5(5) no
C27 C28 C29 C30 -177.3(3) no
C33 C28 C29 C30 1.1(5) no
C27 C28 C33 N2 -6.7(5) no
C27 C28 C33 C32 176.0(3) no
C29 C28 C33 N2 175.0(3) no
C29 C28 C33 C32 -2.3(5) no
C28 C29 C30 C31 0.3(6) no
C29 C30 C31 C32 -0.5(6) no
C30 C31 C32 C33 -0.8(5) no
C31 C32 C33 N2 -175.1(3) no
C31 C32 C33 C28 2.2(5) no
